data_4029394
loop_
_publ_author_name
'Hong, Fong-Jiao'
'Low, Yun-Yee'
'Chong, Kam-Weng'
'Thomas, Noel F.'
'Kam, Toh-Seok'

_publ_section_title
;
 Biomimetic oxidative dimerization of anodically generated stilbene
 radical cations: effect of aromatic substitution on product distribution
 and reaction pathways.
;
_journal_issue 10
_journal_name_full 'The Journal of organic chemistry'
_journal_page_first 4528
_journal_page_last 4543
_journal_paper_doi 10.1021/jo500559r
_journal_volume 79
_journal_year 2014
_chemical_formula_moiety 'C34 H34 O4'
_chemical_formula_sum 'C34 H34 O4'
_chemical_formula_weight 506.61
_chemical_melting_point 151.5(15)
_chemical_name_systematic
; 
 ? 
;
_space_group_IT_number 14
_symmetry_cell_setting monoclinic
_symmetry_space_group_name_Hall '-P 2yn'
_symmetry_space_group_name_H-M 'P 1 21/n 1'
_atom_sites_solution_hydrogens geom
_atom_sites_solution_primary direct
_atom_sites_solution_secondary difmap
_audit_creation_method SHELXL-97
_cell_angle_alpha 90.00
_cell_angle_beta 115.677(3)
_cell_angle_gamma 90.00
_cell_formula_units_Z 8
_cell_length_a 15.8962(8)
_cell_length_b 23.9751(14)
_cell_length_c 15.4845(9)
_cell_measurement_reflns_used 889
_cell_measurement_temperature 100(2)
_cell_measurement_theta_max 26.32
_cell_measurement_theta_min 2.58
_cell_volume 5318.6(5)
_computing_cell_refinement 'SAINT (Bruker, 2007)'
_computing_data_collection 'APEX2 (Bruker, 2007)'
_computing_data_reduction 'SAINT (Bruker, 2007)'
_computing_molecular_graphics 'X-SEED (Barbour, 2001)'
_computing_publication_material
;  
SHELXL-97 (Sheldrick, 2008), enCIFer (Allen et al., 2004),
;
_computing_structure_refinement
;  
SHELXL97 (Sheldrick, 2008), Olex2 (Dolomanov & Puschmann, 2009)
;
_computing_structure_solution 'SHELXS97 (Sheldrick, 2008)'
_diffrn_ambient_temperature 100(2)
_diffrn_measured_fraction_theta_full 1.000
_diffrn_measured_fraction_theta_max 0.998
_diffrn_measurement_device_type 'Bruker SMART APEX CCD'
_diffrn_measurement_method '\w scans'
_diffrn_radiation_monochromator graphite
_diffrn_radiation_source 'fine-focus sealed tube'
_diffrn_radiation_type MoK\a
_diffrn_radiation_wavelength 0.71073
_diffrn_reflns_av_R_equivalents 0.3144
_diffrn_reflns_av_sigmaI/netI 0.2907
_diffrn_reflns_limit_h_max 19
_diffrn_reflns_limit_h_min -19
_diffrn_reflns_limit_k_max 29
_diffrn_reflns_limit_k_min -29
_diffrn_reflns_limit_l_max 19
_diffrn_reflns_limit_l_min -19
_diffrn_reflns_number 45892
_diffrn_reflns_theta_full 25.00
_diffrn_reflns_theta_max 26.40
_diffrn_reflns_theta_min 1.53
_exptl_absorpt_coefficient_mu 0.082
_exptl_absorpt_correction_T_max 0.9943
_exptl_absorpt_correction_T_min 0.9728
_exptl_absorpt_correction_type multi-scan
_exptl_absorpt_process_details 'SADABS (Bruker, 2006)'
_exptl_crystal_colour colorless
_exptl_crystal_density_diffrn 1.265
_exptl_crystal_density_method 'not measured'
_exptl_crystal_description needle
_exptl_crystal_F_000 2160
_exptl_crystal_size_max 0.34
_exptl_crystal_size_mid 0.07
_exptl_crystal_size_min 0.07
_refine_diff_density_max 0.321
_refine_diff_density_min -0.379
_refine_diff_density_rms 0.088
_refine_ls_extinction_method none
_refine_ls_goodness_of_fit_ref 0.961
_refine_ls_hydrogen_treatment constr
_refine_ls_matrix_type full
_refine_ls_number_parameters 697
_refine_ls_number_reflns 10882
_refine_ls_number_restraints 0
_refine_ls_restrained_S_all 0.961
_refine_ls_R_factor_all 0.2732
_refine_ls_R_factor_gt 0.1017
_refine_ls_shift/su_max <0.001
_refine_ls_shift/su_mean <0.001
_refine_ls_structure_factor_coef Fsqd
_refine_ls_weighting_details 'calc w=1/[\s^2^(Fo^2^)+(0.0704P)^2^+0.0000P] where P=(Fo^2^+2Fc^2^)/3'
_refine_ls_weighting_scheme calc
_refine_ls_wR_factor_gt 0.1587
_refine_ls_wR_factor_ref 0.2266
_reflns_number_gt 3876
_reflns_number_total 10882
_reflns_threshold_expression I>2\s(I)
_cod_data_source_file jo500559r_si_018.cif
_cod_data_source_block hfj_2384_0m
_cod_depositor_comments
;
The following automatic conversions were performed:

'_chemical_melting_point' value '150-153' was changed to '151.5(15)'
- the average value was taken and precision was
estimated.

'_symmetry_cell_setting' value 'Monoclinic' changed to
'monoclinic' according to
/usr/data/users/saulius/crontab/automatic-downloads/rss-feeds/ACS/lib/dictionaries/cif_core.dic
dictionary named 'cif_core.dic' version 2.4.2 from 2011-04-26.

Automatic conversion script
Id: cif_fix_values 2281 2013-09-26 08:29:07Z andrius 

 Adding full bibliography for 4029384--4029417.cif.
;
_cod_original_sg_symbol_H-M 'P 21/n'
_cod_database_code 4029394

loop_
_symmetry_equiv_pos_as_xyz
'x, y, z'
'-x+1/2, y+1/2, -z+1/2'
'-x, -y, -z'
'x-1/2, -y-1/2, z-1/2'

loop_
_atom_site_label
_atom_site_type_symbol
_atom_site_fract_x
_atom_site_fract_y
_atom_site_fract_z
_atom_site_U_iso_or_equiv
_atom_site_adp_type
_atom_site_occupancy
_atom_site_symmetry_multiplicity
_atom_site_calc_flag
_atom_site_refinement_flags
C1A C 0.9139(4) 0.2483(2) 0.8418(4) 0.0161(13) Uani 1 1 d .
C2A C 0.9002(3) 0.3064(2) 0.8430(4) 0.0191(14) Uani 1 1 d .
H2A H 0.8921 0.3281 0.7885 0.023 Uiso 1 1 calc R
C3A C 0.8984(4) 0.3325(2) 0.9219(4) 0.0195(14) Uani 1 1 d .
C4A C 0.9095(4) 0.2994(2) 1.0016(4) 0.0192(14) Uani 1 1 d .
C5A C 0.9214(3) 0.2426(2) 1.0005(4) 0.0178(14) Uani 1 1 d .
H5A H 0.9284 0.2210 1.0545 0.021 Uiso 1 1 calc R
C6A C 0.9234(4) 0.2164(2) 0.9203(4) 0.0180(14) Uani 1 1 d .
C7A C 0.9231(4) 0.2210(2) 0.7627(4) 0.0224(14) Uani 1 1 d .
H7A H 0.9304 0.2438 0.7163 0.027 Uiso 1 1 calc R
C8A C 0.9219(4) 0.1653(2) 0.7510(4) 0.0160(13) Uani 1 1 d .
C9A C 0.9318(3) 0.1387(2) 0.6700(4) 0.0150(13) Uani 1 1 d .
C10A C 0.8924(4) 0.0868(2) 0.6356(4) 0.0198(14) Uani 1 1 d .
H10A H 0.8618 0.0672 0.6671 0.024 Uiso 1 1 calc R
C11A C 0.8969(4) 0.0632(2) 0.5555(4) 0.0233(15) Uani 1 1 d .
H11A H 0.8670 0.0285 0.5319 0.028 Uiso 1 1 calc R
C12A C 0.9439(4) 0.0893(2) 0.5097(4) 0.0229(15) Uani 1 1 d .
C13A C 0.9859(4) 0.1398(3) 0.5464(4) 0.0247(15) Uani 1 1 d .
H13A H 1.0191 0.1585 0.5167 0.030 Uiso 1 1 calc R
C14A C 0.9810(4) 0.1636(2) 0.6242(4) 0.0190(14) Uani 1 1 d .
H14A H 1.0119 0.1981 0.6479 0.023 Uiso 1 1 calc R
C15A C 0.8535(4) 0.4204(2) 0.8444(4) 0.0290(16) Uani 1 1 d .
H15A H 0.9001 0.4212 0.8189 0.044 Uiso 1 1 calc R
H15B H 0.8409 0.4586 0.8583 0.044 Uiso 1 1 calc R
H15C H 0.7957 0.4036 0.7971 0.044 Uiso 1 1 calc R
C16A C 0.9200(4) 0.3000(2) 1.1599(4) 0.0245(15) Uani 1 1 d .
H16A H 0.8700 0.2725 1.1450 0.037 Uiso 1 1 calc R
H16B H 0.9188 0.3264 1.2077 0.037 Uiso 1 1 calc R
H16C H 0.9804 0.2809 1.1856 0.037 Uiso 1 1 calc R
C17A C 0.9450(4) 0.0644(3) 0.4201(4) 0.0301(16) Uani 1 1 d .
H17D H 0.9343 0.0240 0.4191 0.045 Uiso 1 1 calc R
H17E H 1.0057 0.0714 0.4201 0.045 Uiso 1 1 calc R
H17F H 0.8956 0.0815 0.3633 0.045 Uiso 1 1 calc R
C1B C 0.9470(4) 0.1550(2) 0.9242(4) 0.0182(14) Uani 1 1 d .
H1B H 0.9175 0.1358 0.9616 0.022 Uiso 1 1 calc R
C2B C 1.0522(4) 0.1443(2) 0.9759(4) 0.0160(13) Uani 1 1 d .
C3B C 1.1175(4) 0.1849(2) 0.9808(4) 0.0166(13) Uani 1 1 d .
H3B H 1.0968 0.2200 0.9506 0.020 Uiso 1 1 calc R
C4B C 1.2121(4) 0.1741(3) 1.0295(4) 0.0214(14) Uani 1 1 d .
C5B C 1.2435(4) 0.1225(2) 1.0732(4) 0.0197(14) Uani 1 1 d .
C6B C 1.1784(4) 0.0829(2) 1.0684(4) 0.0222(14) Uani 1 1 d .
H6B H 1.1992 0.0478 1.0988 0.027 Uiso 1 1 calc R
C7B C 1.0837(4) 0.0933(2) 1.0203(4) 0.0182(14) Uani 1 1 d .
H7B H 1.0402 0.0654 1.0176 0.022 Uiso 1 1 calc R
C8B C 0.9055(3) 0.1286(2) 0.8223(4) 0.0141(13) Uani 1 1 d .
H8B H 0.9399 0.0930 0.8274 0.017 Uiso 1 1 calc R
C9B C 0.8023(4) 0.1135(2) 0.7874(4) 0.0144(13) Uani 1 1 d .
C10B C 0.7302(4) 0.1404(2) 0.7128(4) 0.0204(14) Uani 1 1 d .
H10B H 0.7439 0.1718 0.6838 0.024 Uiso 1 1 calc R
C11B C 0.6377(4) 0.1223(2) 0.6792(4) 0.0199(14) Uani 1 1 d .
H11B H 0.5898 0.1419 0.6283 0.024 Uiso 1 1 calc R
C12B C 0.6145(4) 0.0763(2) 0.7188(4) 0.0202(14) Uani 1 1 d .
C13B C 0.6872(4) 0.0502(2) 0.7957(4) 0.0216(14) Uani 1 1 d .
H13B H 0.6737 0.0192 0.8259 0.026 Uiso 1 1 calc R
C14B C 0.7787(4) 0.0684(2) 0.8287(4) 0.0188(14) Uani 1 1 d .
H14B H 0.8264 0.0496 0.8810 0.023 Uiso 1 1 calc R
C15B C 1.2475(4) 0.2670(2) 1.0032(5) 0.0335(17) Uani 1 1 d .
H15D H 1.2052 0.2816 1.0287 0.050 Uiso 1 1 calc R
H15E H 1.2142 0.2641 0.9333 0.050 Uiso 1 1 calc R
H15F H 1.3008 0.2922 1.0204 0.050 Uiso 1 1 calc R
C16B C 1.3904(4) 0.1023(3) 1.0766(5) 0.0357(17) Uani 1 1 d .
H16D H 1.3634 0.0711 1.0323 0.054 Uiso 1 1 calc R
H16E H 1.4549 0.0934 1.1212 0.054 Uiso 1 1 calc R
H16F H 1.3897 0.1360 1.0402 0.054 Uiso 1 1 calc R
C17B C 0.5160(4) 0.0552(2) 0.6788(4) 0.0261(15) Uani 1 1 d .
H17A H 0.4829 0.0735 0.7116 0.039 Uiso 1 1 calc R
H17B H 0.5165 0.0148 0.6885 0.039 Uiso 1 1 calc R
H17C H 0.4843 0.0635 0.6101 0.039 Uiso 1 1 calc R
C1C C 0.6659(3) 0.2368(2) 0.0442(4) 0.0153(13) Uani 1 1 d .
C2C C 0.6809(3) 0.2944(2) 0.0444(4) 0.0193(14) Uani 1 1 d .
H2C H 0.6901 0.3159 0.0994 0.023 Uiso 1 1 calc R
C3C C 0.6824(4) 0.3201(2) -0.0340(4) 0.0213(14) Uani 1 1 d .
C4C C 0.6710(4) 0.2878(2) -0.1139(4) 0.0182(14) Uani 1 1 d .
C5C C 0.6599(3) 0.2304(2) -0.1129(4) 0.0181(14) Uani 1 1 d .
H5C H 0.6546 0.2086 -0.1663 0.022 Uiso 1 1 calc R
C6C C 0.6565(4) 0.2045(2) -0.0339(4) 0.0181(14) Uani 1 1 d .
C7C C 0.6566(4) 0.2099(2) 0.1245(4) 0.0194(14) Uani 1 1 d .
H7C H 0.6514 0.2333 0.1715 0.023 Uiso 1 1 calc R
C8C C 0.6550(3) 0.1541(2) 0.1362(4) 0.0143(13) Uani 1 1 d .
C9C C 0.6465(3) 0.1286(2) 0.2176(4) 0.0168(13) Uani 1 1 d .
C10C C 0.6791(4) 0.0747(2) 0.2480(4) 0.0236(15) Uani 1 1 d .
H10C H 0.7053 0.0540 0.2134 0.028 Uiso 1 1 calc R
C11C C 0.6743(4) 0.0504(2) 0.3276(4) 0.0245(15) Uani 1 1 d .
H11C H 0.6975 0.0137 0.3461 0.029 Uiso 1 1 calc R
C12C C 0.6368(4) 0.0788(2) 0.3799(4) 0.0205(14) Uani 1 1 d .
C13C C 0.6021(4) 0.1317(3) 0.3486(4) 0.0255(15) Uani 1 1 d .
H13C H 0.5737 0.1517 0.3820 0.031 Uiso 1 1 calc R
C14C C 0.6075(4) 0.1562(2) 0.2707(4) 0.0207(14) Uani 1 1 d .
H14C H 0.5840 0.1930 0.2527 0.025 Uiso 1 1 calc R
C15C C 0.7216(4) 0.4088(2) 0.0407(4) 0.0305(16) Uani 1 1 d .
H15G H 0.6736 0.4084 0.0643 0.046 Uiso 1 1 calc R
H15H H 0.7325 0.4473 0.0266 0.046 Uiso 1 1 calc R
H15I H 0.7797 0.3932 0.0896 0.046 Uiso 1 1 calc R
C16C C 0.6652(4) 0.2872(2) -0.2711(4) 0.0262(15) Uani 1 1 d .
H16G H 0.7173 0.2609 -0.2513 0.039 Uiso 1 1 calc R
H16H H 0.6684 0.3132 -0.3184 0.039 Uiso 1 1 calc R
H16I H 0.6061 0.2667 -0.2995 0.039 Uiso 1 1 calc R
C17C C 0.6340(4) 0.0541(3) 0.4682(4) 0.0282(16) Uani 1 1 d .
H17G H 0.6433 0.0137 0.4689 0.042 Uiso 1 1 calc R
H17H H 0.5732 0.0619 0.4677 0.042 Uiso 1 1 calc R
H17I H 0.6836 0.0707 0.5255 0.042 Uiso 1 1 calc R
C1D C 0.5203(4) 0.1383(2) -0.0846(4) 0.0170(13) Uani 1 1 d .
C2D C 0.4621(4) 0.1851(2) -0.1047(4) 0.0171(13) Uani 1 1 d .
H2D H 0.4898 0.2209 -0.0864 0.021 Uiso 1 1 calc R
C3D C 0.3665(4) 0.1811(2) -0.1501(4) 0.0181(13) Uani 1 1 d .
C4D C 0.3239(4) 0.1283(3) -0.1785(4) 0.0238(15) Uani 1 1 d .
C5D C 0.3813(4) 0.0822(2) -0.1576(4) 0.0247(15) Uani 1 1 d .
H5D H 0.3539 0.0463 -0.1753 0.030 Uiso 1 1 calc R
C6D C 0.4780(4) 0.0867(2) -0.1115(4) 0.0264(15) Uani 1 1 d .
H6D H 0.5154 0.0541 -0.0983 0.032 Uiso 1 1 calc R
C7D C 0.6277(4) 0.1444(2) -0.0378(4) 0.0177(14) Uani 1 1 d .
H7D H 0.6523 0.1235 -0.0779 0.021 Uiso 1 1 calc R
C8D C 0.6700(4) 0.1180(2) 0.0639(4) 0.0176(13) Uani 1 1 d .
H8D H 0.6355 0.0824 0.0589 0.021 Uiso 1 1 calc R
C9D C 0.7733(4) 0.1024(2) 0.0983(4) 0.0173(14) Uani 1 1 d .
C10D C 0.8449(4) 0.1387(2) 0.1523(4) 0.0218(14) Uani 1 1 d .
H10D H 0.8297 0.1754 0.1640 0.026 Uiso 1 1 calc R
C11D C 0.9384(4) 0.1228(2) 0.1899(4) 0.0246(15) Uani 1 1 d .
H11D H 0.9857 0.1491 0.2245 0.029 Uiso 1 1 calc R
C12D C 0.9629(4) 0.0693(2) 0.1775(4) 0.0213(14) Uani 1 1 d .
C13D C 0.8919(4) 0.0337(2) 0.1199(4) 0.0237(15) Uani 1 1 d .
H13D H 0.9073 -0.0024 0.1061 0.028 Uiso 1 1 calc R
C14D C 0.7995(4) 0.0496(2) 0.0821(4) 0.0212(14) Uani 1 1 d .
H14D H 0.7526 0.0238 0.0443 0.025 Uiso 1 1 calc R
C15D C 0.1837(4) 0.0765(3) -0.2295(5) 0.044(2) Uani 1 1 d .
H15J H 0.1986 0.0502 -0.2692 0.066 Uiso 1 1 calc R
H15K H 0.1160 0.0822 -0.2573 0.066 Uiso 1 1 calc R
H15L H 0.2054 0.0615 -0.1645 0.066 Uiso 1 1 calc R
C16D C 0.3500(4) 0.2793(2) -0.1466(4) 0.0272(15) Uani 1 1 d .
H16J H 0.3879 0.2795 -0.0770 0.041 Uiso 1 1 calc R
H16K H 0.3017 0.3081 -0.1640 0.041 Uiso 1 1 calc R
H16L H 0.3900 0.2868 -0.1788 0.041 Uiso 1 1 calc R
C17D C 1.0635(4) 0.0505(2) 0.2271(4) 0.0267(15) Uani 1 1 d .
H17J H 1.0767 0.0361 0.2909 0.040 Uiso 1 1 calc R
H17K H 1.1047 0.0822 0.2332 0.040 Uiso 1 1 calc R
H17L H 1.0744 0.0210 0.1892 0.040 Uiso 1 1 calc R
O3A O 0.8881(3) 0.38827(15) 0.9303(3) 0.0227(10) Uani 1 1 d .
O4A O 0.9067(3) 0.32941(16) 1.0751(3) 0.0220(10) Uani 1 1 d .
O3B O 1.2800(3) 0.21307(16) 1.0430(3) 0.0269(10) Uani 1 1 d .
O4B O 1.3371(3) 0.11191(16) 1.1290(3) 0.0265(10) Uani 1 1 d .
O3C O 0.6913(3) 0.37615(15) -0.0443(3) 0.0263(10) Uani 1 1 d .
O4C O 0.6708(3) 0.31766(16) -0.1896(3) 0.0256(10) Uani 1 1 d .
O3D O 0.3067(3) 0.22567(16) -0.1757(3) 0.0239(10) Uani 1 1 d .
O4D O 0.2289(3) 0.12858(16) -0.2258(3) 0.0290(11) Uani 1 1 d .

loop_
_atom_site_aniso_label
_atom_site_aniso_U_11
_atom_site_aniso_U_22
_atom_site_aniso_U_33
_atom_site_aniso_U_23
_atom_site_aniso_U_13
_atom_site_aniso_U_12
C1A 0.017(3) 0.017(3) 0.013(3) 0.001(3) 0.005(3) -0.003(3)
C2A 0.014(3) 0.018(3) 0.026(4) 0.003(3) 0.009(3) -0.003(2)
C3A 0.018(3) 0.019(3) 0.023(4) -0.005(3) 0.011(3) -0.007(3)
C4A 0.014(3) 0.028(4) 0.019(4) -0.010(3) 0.011(3) -0.002(3)
C5A 0.017(3) 0.016(3) 0.022(4) 0.004(3) 0.009(3) 0.004(3)
C6A 0.015(3) 0.015(3) 0.023(4) -0.001(3) 0.008(3) -0.002(3)
C7A 0.016(3) 0.026(4) 0.023(4) 0.002(3) 0.007(3) -0.002(3)
C8A 0.017(3) 0.017(3) 0.014(3) -0.001(3) 0.006(3) -0.003(3)
C9A 0.007(3) 0.019(3) 0.015(3) 0.003(3) 0.001(2) 0.004(2)
C10A 0.018(3) 0.024(3) 0.020(3) 0.004(3) 0.010(3) -0.003(3)
C11A 0.023(3) 0.017(3) 0.029(4) -0.005(3) 0.010(3) -0.002(3)
C12A 0.022(3) 0.028(4) 0.020(4) 0.001(3) 0.010(3) 0.006(3)
C13A 0.020(3) 0.033(4) 0.025(4) 0.010(3) 0.013(3) 0.011(3)
C14A 0.014(3) 0.019(3) 0.020(3) 0.003(3) 0.003(3) 0.001(3)
C15A 0.050(4) 0.016(3) 0.021(4) 0.003(3) 0.016(3) 0.000(3)
C16A 0.027(4) 0.032(4) 0.016(3) 0.003(3) 0.011(3) 0.006(3)
C17A 0.032(4) 0.040(4) 0.026(4) -0.004(3) 0.020(3) -0.002(3)
C1B 0.018(3) 0.017(3) 0.020(3) 0.004(3) 0.007(3) -0.001(3)
C2B 0.023(3) 0.016(3) 0.013(3) 0.004(3) 0.011(3) 0.002(3)
C3B 0.020(3) 0.016(3) 0.014(3) 0.004(3) 0.008(3) 0.005(3)
C4B 0.020(3) 0.034(4) 0.014(3) -0.003(3) 0.012(3) -0.005(3)
C5B 0.020(3) 0.026(3) 0.010(3) -0.001(3) 0.003(3) 0.006(3)
C6B 0.024(3) 0.018(3) 0.024(4) 0.011(3) 0.009(3) 0.011(3)
C7B 0.017(3) 0.020(3) 0.019(3) -0.002(3) 0.009(3) -0.003(3)
C8B 0.015(3) 0.013(3) 0.013(3) 0.002(3) 0.005(3) 0.003(2)
C9B 0.019(3) 0.013(3) 0.014(3) -0.004(3) 0.010(3) 0.000(2)
C10B 0.032(4) 0.013(3) 0.023(4) 0.004(3) 0.020(3) 0.002(3)
C11B 0.019(3) 0.021(3) 0.019(3) 0.004(3) 0.007(3) 0.006(3)
C12B 0.025(3) 0.025(3) 0.017(3) -0.004(3) 0.015(3) -0.003(3)
C13B 0.032(4) 0.017(3) 0.023(4) 0.004(3) 0.019(3) 0.001(3)
C14B 0.020(3) 0.020(3) 0.016(3) 0.006(3) 0.008(3) 0.001(3)
C15B 0.029(4) 0.029(4) 0.040(4) 0.003(3) 0.013(3) -0.012(3)
C16B 0.019(3) 0.050(5) 0.037(4) -0.002(4) 0.011(3) 0.003(3)
C17B 0.022(3) 0.022(3) 0.037(4) 0.001(3) 0.015(3) -0.003(3)
C1C 0.014(3) 0.013(3) 0.022(4) 0.002(3) 0.010(3) -0.002(2)
C2C 0.018(3) 0.020(3) 0.019(4) -0.005(3) 0.007(3) 0.002(3)
C3C 0.019(3) 0.021(3) 0.022(4) 0.001(3) 0.007(3) 0.000(3)
C4C 0.012(3) 0.021(3) 0.023(4) 0.001(3) 0.009(3) -0.001(3)
C5C 0.012(3) 0.020(3) 0.020(4) -0.005(3) 0.006(3) -0.002(3)
C6C 0.010(3) 0.021(3) 0.023(4) 0.005(3) 0.007(3) 0.002(3)
C7C 0.013(3) 0.024(3) 0.020(3) -0.009(3) 0.006(3) 0.001(3)
C8C 0.012(3) 0.017(3) 0.013(3) -0.002(3) 0.004(2) -0.001(2)
C9C 0.011(3) 0.025(3) 0.014(3) 0.000(3) 0.006(3) -0.004(3)
C10C 0.025(3) 0.027(4) 0.020(4) -0.006(3) 0.011(3) -0.003(3)
C11C 0.024(4) 0.022(3) 0.026(4) 0.003(3) 0.010(3) 0.005(3)
C12C 0.016(3) 0.021(3) 0.023(4) -0.003(3) 0.008(3) -0.004(3)
C13C 0.021(3) 0.037(4) 0.024(4) -0.010(3) 0.016(3) -0.002(3)
C14C 0.019(3) 0.016(3) 0.027(4) 0.000(3) 0.010(3) 0.000(3)
C15C 0.036(4) 0.016(3) 0.033(4) -0.002(3) 0.008(3) -0.004(3)
C16C 0.027(4) 0.031(4) 0.019(4) -0.003(3) 0.009(3) -0.003(3)
C17C 0.028(4) 0.037(4) 0.021(4) -0.001(3) 0.012(3) -0.001(3)
C1D 0.021(3) 0.013(3) 0.017(3) 0.001(3) 0.009(3) -0.002(3)
C2D 0.022(3) 0.017(3) 0.014(3) 0.001(3) 0.009(3) -0.001(3)
C3D 0.018(3) 0.022(3) 0.013(3) 0.002(3) 0.005(3) 0.002(3)
C4D 0.019(3) 0.031(4) 0.020(4) 0.003(3) 0.006(3) -0.003(3)
C5D 0.029(4) 0.021(3) 0.022(4) -0.003(3) 0.009(3) -0.012(3)
C6D 0.026(4) 0.022(4) 0.031(4) 0.007(3) 0.012(3) 0.001(3)
C7D 0.020(3) 0.018(3) 0.017(3) -0.004(3) 0.010(3) 0.002(3)
C8D 0.017(3) 0.014(3) 0.023(3) 0.002(3) 0.010(3) -0.004(3)
C9D 0.020(3) 0.016(3) 0.018(3) 0.002(3) 0.011(3) 0.001(3)
C10D 0.029(4) 0.012(3) 0.026(4) 0.000(3) 0.012(3) 0.003(3)
C11D 0.025(3) 0.024(4) 0.029(4) -0.001(3) 0.015(3) 0.000(3)
C12D 0.021(3) 0.024(4) 0.025(4) 0.009(3) 0.015(3) 0.007(3)
C13D 0.034(4) 0.012(3) 0.030(4) -0.007(3) 0.019(3) -0.002(3)
C14D 0.020(3) 0.024(4) 0.020(4) -0.011(3) 0.009(3) -0.004(3)
C15D 0.025(4) 0.045(5) 0.048(5) 0.016(4) 0.003(3) -0.007(3)
C16D 0.030(4) 0.022(3) 0.025(4) 0.005(3) 0.007(3) 0.002(3)
C17D 0.028(4) 0.022(3) 0.031(4) 0.006(3) 0.015(3) 0.000(3)
O3A 0.034(2) 0.013(2) 0.020(2) -0.0013(19) 0.011(2) -0.0018(19)
O4A 0.027(2) 0.026(2) 0.015(2) 0.003(2) 0.0107(19) 0.0019(19)
O3B 0.023(2) 0.029(3) 0.028(3) 0.002(2) 0.011(2) -0.009(2)
O4B 0.020(2) 0.037(3) 0.020(2) 0.004(2) 0.007(2) 0.008(2)
O3C 0.032(2) 0.015(2) 0.030(3) 0.001(2) 0.012(2) -0.0013(19)
O4C 0.030(2) 0.023(2) 0.026(3) 0.001(2) 0.014(2) 0.0014(19)
O3D 0.023(2) 0.023(2) 0.022(2) 0.000(2) 0.0052(19) 0.0024(19)
O4D 0.018(2) 0.025(2) 0.039(3) 0.007(2) 0.007(2) -0.0061(19)

loop_
_atom_type_symbol
_atom_type_description
_atom_type_scat_dispersion_real
_atom_type_scat_dispersion_imag
_atom_type_scat_source
C C 0.0033 0.0016 'International Tables Vol C Tables 4.2.6.8 and 6.1.1.4'
H H 0.0000 0.0000 'International Tables Vol C Tables 4.2.6.8 and 6.1.1.4'
O O 0.0106 0.0060 'International Tables Vol C Tables 4.2.6.8 and 6.1.1.4'

loop_
_geom_angle_atom_site_label_1
_geom_angle_atom_site_label_2
_geom_angle_atom_site_label_3
_geom_angle
C6A C1A C2A 119.4(6)
C6A C1A C7A 118.5(5)
C2A C1A C7A 122.0(5)
C3A C2A C1A 121.3(6)
C3A C2A H2A 119.4
C1A C2A H2A 119.4
O3A C3A C2A 125.3(5)
O3A C3A C4A 116.3(5)
C2A C3A C4A 118.4(5)
O4A C4A C5A 125.9(6)
O4A C4A C3A 113.3(5)
C5A C4A C3A 120.7(5)
C4A C5A C6A 120.7(5)
C4A C5A H5A 119.7
C6A C5A H5A 119.7
C1A C6A C5A 119.5(5)
C1A C6A C1B 120.1(5)
C5A C6A C1B 120.0(5)
C8A C7A C1A 124.2(6)
C8A C7A H7A 117.9
C1A C7A H7A 117.9
C7A C8A C9A 122.9(5)
C7A C8A C8B 118.1(5)
C9A C8A C8B 118.9(5)
C10A C9A C14A 116.5(5)
C10A C9A C8A 121.1(5)
C14A C9A C8A 122.4(5)
C9A C10A C11A 121.1(5)
C9A C10A H10A 119.4
C11A C10A H10A 119.4
C12A C11A C10A 121.3(5)
C12A C11A H11A 119.3
C10A C11A H11A 119.3
C13A C12A C11A 117.3(6)
C13A C12A C17A 121.8(5)
C11A C12A C17A 120.9(5)
C14A C13A C12A 121.8(6)
C14A C13A H13A 119.1
C12A C13A H13A 119.1
C13A C14A C9A 121.8(5)
C13A C14A H14A 119.1
C9A C14A H14A 119.1
O3A C15A H15A 109.5
O3A C15A H15B 109.5
H15A C15A H15B 109.5
O3A C15A H15C 109.5
H15A C15A H15C 109.5
H15B C15A H15C 109.5
O4A C16A H16A 109.5
O4A C16A H16B 109.5
H16A C16A H16B 109.5
O4A C16A H16C 109.5
H16A C16A H16C 109.5
H16B C16A H16C 109.5
C12A C17A H17D 109.5
C12A C17A H17E 109.5
H17D C17A H17E 109.5
C12A C17A H17F 109.5
H17D C17A H17F 109.5
H17E C17A H17F 109.5
C6A C1B C2B 112.3(4)
C6A C1B C8B 111.4(5)
C2B C1B C8B 110.4(4)
C6A C1B H1B 107.5
C2B C1B H1B 107.5
C8B C1B H1B 107.5
C7B C2B C3B 119.0(5)
C7B C2B C1B 119.0(5)
C3B C2B C1B 121.9(5)
C4B C3B C2B 120.4(5)
C4B C3B H3B 119.8
C2B C3B H3B 119.8
O3B C4B C3B 123.6(5)
O3B C4B C5B 115.9(5)
C3B C4B C5B 120.4(5)
O4B C5B C6B 119.0(5)
O4B C5B C4B 121.9(5)
C6B C5B C4B 118.8(5)
C7B C6B C5B 121.3(5)
C7B C6B H6B 119.3
C5B C6B H6B 119.3
C6B C7B C2B 120.1(5)
C6B C7B H7B 120.0
C2B C7B H7B 120.0
C8A C8B C9B 112.1(4)
C8A C8B C1B 111.8(4)
C9B C8B C1B 111.9(4)
C8A C8B H8B 106.9
C9B C8B H8B 106.9
C1B C8B H8B 106.9
C10B C9B C14B 117.2(5)
C10B C9B C8B 123.8(5)
C14B C9B C8B 119.0(5)
C9B C10B C11B 121.4(5)
C9B C10B H10B 119.3
C11B C10B H10B 119.3
C12B C11B C10B 121.3(5)
C12B C11B H11B 119.3
C10B C11B H11B 119.3
C11B C12B C13B 117.0(5)
C11B C12B C17B 121.0(5)
C13B C12B C17B 122.0(5)
C14B C13B C12B 121.4(5)
C14B C13B H13B 119.3
C12B C13B H13B 119.3
C13B C14B C9B 121.7(5)
C13B C14B H14B 119.1
C9B C14B H14B 119.1
O3B C15B H15D 109.5
O3B C15B H15E 109.5
H15D C15B H15E 109.5
O3B C15B H15F 109.5
H15D C15B H15F 109.5
H15E C15B H15F 109.5
O4B C16B H16D 109.5
O4B C16B H16E 109.5
H16D C16B H16E 109.5
O4B C16B H16F 109.5
H16D C16B H16F 109.5
H16E C16B H16F 109.5
C12B C17B H17A 109.5
C12B C17B H17B 109.5
H17A C17B H17B 109.5
C12B C17B H17C 109.5
H17A C17B H17C 109.5
H17B C17B H17C 109.5
C6C C1C C2C 120.4(5)
C6C C1C C7C 118.8(5)
C2C C1C C7C 120.7(5)
C3C C2C C1C 120.6(6)
C3C C2C H2C 119.7
C1C C2C H2C 119.7
O3C C3C C2C 126.0(6)
O3C C3C C4C 114.8(5)
C2C C3C C4C 119.2(5)
O4C C4C C5C 125.1(5)
O4C C4C C3C 114.6(5)
C5C C4C C3C 120.3(6)
C4C C5C C6C 120.4(6)
C4C C5C H5C 119.8
C6C C5C H5C 119.8
C1C C6C C5C 119.0(5)
C1C C6C C7D 119.0(5)
C5C C6C C7D 121.2(5)
C8C C7C C1C 124.3(5)
C8C C7C H7C 117.8
C1C C7C H7C 117.8
C7C C8C C9C 123.0(5)
C7C C8C C8D 116.6(5)
C9C C8C C8D 120.2(5)
C14C C9C C10C 115.8(5)
C14C C9C C8C 122.8(5)
C10C C9C C8C 121.4(5)
C11C C10C C9C 122.1(6)
C11C C10C H10C 119.0
C9C C10C H10C 119.0
C12C C11C C10C 121.2(6)
C12C C11C H11C 119.4
C10C C11C H11C 119.4
C11C C12C C13C 117.1(6)
C11C C12C C17C 122.1(5)
C13C C12C C17C 120.8(5)
C14C C13C C12C 122.0(6)
C14C C13C H13C 119.0
C12C C13C H13C 119.0
C13C C14C C9C 121.8(5)
C13C C14C H14C 119.1
C9C C14C H14C 119.1
O3C C15C H15G 109.5
O3C C15C H15H 109.5
H15G C15C H15H 109.5
O3C C15C H15I 109.5
H15G C15C H15I 109.5
H15H C15C H15I 109.5
O4C C16C H16G 109.5
O4C C16C H16H 109.5
H16G C16C H16H 109.5
O4C C16C H16I 109.5
H16G C16C H16I 109.5
H16H C16C H16I 109.5
C12C C17C H17G 109.5
C12C C17C H17H 109.5
H17G C17C H17H 109.5
C12C C17C H17I 109.5
H17G C17C H17I 109.5
H17H C17C H17I 109.5
C6D C1D C2D 117.5(5)
C6D C1D C7D 121.3(5)
C2D C1D C7D 121.1(5)
C3D C2D C1D 122.4(5)
C3D C2D H2D 118.8
C1D C2D H2D 118.8
O3D C3D C2D 124.7(5)
O3D C3D C4D 115.5(5)
C2D C3D C4D 119.7(5)
O4D C4D C5D 126.6(5)
O4D C4D C3D 115.6(5)
C5D C4D C3D 117.8(5)
C4D C5D C6D 122.0(5)
C4D C5D H5D 119.0
C6D C5D H5D 119.0
C1D C6D C5D 120.6(6)
C1D C6D H6D 119.7
C5D C6D H6D 119.7
C6C C7D C1D 111.4(4)
C6C C7D C8D 111.0(5)
C1D C7D C8D 110.0(4)
C6C C7D H7D 108.1
C1D C7D H7D 108.1
C8D C7D H7D 108.1
C8C C8D C9D 111.8(5)
C8C C8D C7D 112.3(4)
C9D C8D C7D 112.2(4)
C8C C8D H8D 106.7
C9D C8D H8D 106.7
C7D C8D H8D 106.7
C10D C9D C14D 116.7(5)
C10D C9D C8D 121.9(5)
C14D C9D C8D 121.2(5)
C9D C10D C11D 121.8(5)
C9D C10D H10D 119.1
C11D C10D H10D 119.1
C12D C11D C10D 120.8(6)
C12D C11D H11D 119.6
C10D C11D H11D 119.6
C11D C12D C13D 117.5(5)
C11D C12D C17D 120.5(5)
C13D C12D C17D 122.0(5)
C14D C13D C12D 121.6(5)
C14D C13D H13D 119.2
C12D C13D H13D 119.2
C13D C14D C9D 121.5(5)
C13D C14D H14D 119.3
C9D C14D H14D 119.3
O4D C15D H15J 109.5
O4D C15D H15K 109.5
H15J C15D H15K 109.5
O4D C15D H15L 109.5
H15J C15D H15L 109.5
H15K C15D H15L 109.5
O3D C16D H16J 109.5
O3D C16D H16K 109.5
H16J C16D H16K 109.5
O3D C16D H16L 109.5
H16J C16D H16L 109.5
H16K C16D H16L 109.5
C12D C17D H17J 109.5
C12D C17D H17K 109.5
H17J C17D H17K 109.5
C12D C17D H17L 109.5
H17J C17D H17L 109.5
H17K C17D H17L 109.5
C3A O3A C15A 117.1(4)
C4A O4A C16A 117.6(5)
C4B O3B C15B 115.8(4)
C5B O4B C16B 114.8(4)
C3C O3C C15C 116.3(5)
C4C O4C C16C 117.7(4)
C3D O3D C16D 115.4(4)
C4D O4D C15D 116.0(4)

loop_
_geom_bond_atom_site_label_1
_geom_bond_atom_site_label_2
_geom_bond_distance
C1A C6A 1.388(8)
C1A C2A 1.412(7)
C1A C7A 1.450(8)
C2A C3A 1.384(8)
C2A H2A 0.9500
C3A O3A 1.360(6)
C3A C4A 1.413(8)
C4A O4A 1.364(6)
C4A C5A 1.375(7)
C5A C6A 1.405(8)
C5A H5A 0.9500
C6A C1B 1.514(7)
C7A C8A 1.347(7)
C7A H7A 0.9500
C8A C9A 1.474(7)
C8A C8B 1.520(7)
C9A C10A 1.390(7)
C9A C14A 1.398(7)
C10A C11A 1.392(7)
C10A H10A 0.9500
C11A C12A 1.383(7)
C11A H11A 0.9500
C12A C13A 1.379(8)
C12A C17A 1.519(8)
C13A C14A 1.367(8)
C13A H13A 0.9500
C14A H14A 0.9500
C15A O3A 1.426(6)
C15A H15A 0.9800
C15A H15B 0.9800
C15A H15C 0.9800
C16A O4A 1.424(6)
C16A H16A 0.9800
C16A H16B 0.9800
C16A H16C 0.9800
C17A H17D 0.9800
C17A H17E 0.9800
C17A H17F 0.9800
C1B C2B 1.531(7)
C1B C8B 1.556(7)
C1B H1B 1.0000
C2B C7B 1.388(7)
C2B C3B 1.401(7)
C3B C4B 1.383(7)
C3B H3B 0.9500
C4B O3B 1.374(6)
C4B C5B 1.395(8)
C5B O4B 1.382(6)
C5B C6B 1.382(7)
C6B C7B 1.382(7)
C6B H6B 0.9500
C7B H7B 0.9500
C8B C9B 1.532(7)
C8B H8B 1.0000
C9B C10B 1.384(7)
C9B C14B 1.387(7)
C10B C11B 1.401(7)
C10B H10B 0.9500
C11B C12B 1.385(7)
C11B H11B 0.9500
C12B C13B 1.398(8)
C12B C17B 1.501(7)
C13B C14B 1.387(7)
C13B H13B 0.9500
C14B H14B 0.9500
C15B O3B 1.429(7)
C15B H15D 0.9800
C15B H15E 0.9800
C15B H15F 0.9800
C16B O4B 1.424(6)
C16B H16D 0.9800
C16B H16E 0.9800
C16B H16F 0.9800
C17B H17A 0.9800
C17B H17B 0.9800
C17B H17C 0.9800
C1C C6C 1.388(8)
C1C C2C 1.403(7)
C1C C7C 1.463(7)
C2C C3C 1.371(8)
C2C H2C 0.9500
C3C O3C 1.367(6)
C3C C4C 1.405(8)
C4C O4C 1.372(6)
C4C C5C 1.389(7)
C5C C6C 1.393(8)
C5C H5C 0.9500
C6C C7D 1.504(7)
C7C C8C 1.353(7)
C7C H7C 0.9500
C8C C9C 1.458(7)
C8C C8D 1.513(7)
C9C C14C 1.394(7)
C9C C10C 1.395(8)
C10C C11C 1.394(8)
C10C H10C 0.9500
C11C C12C 1.375(7)
C11C H11C 0.9500
C12C C13C 1.385(8)
C12C C17C 1.508(8)
C13C C14C 1.379(8)
C13C H13C 0.9500
C14C H14C 0.9500
C15C O3C 1.424(6)
C15C H15G 0.9800
C15C H15H 0.9800
C15C H15I 0.9800
C16C O4C 1.426(6)
C16C H16G 0.9800
C16C H16H 0.9800
C16C H16I 0.9800
C17C H17G 0.9800
C17C H17H 0.9800
C17C H17I 0.9800
C1D C6D 1.383(7)
C1D C2D 1.400(7)
C1D C7D 1.546(7)
C2D C3D 1.374(7)
C2D H2D 0.9500
C3D O3D 1.370(6)
C3D C4D 1.413(8)
C4D O4D 1.364(6)
C4D C5D 1.380(8)
C5D C6D 1.390(8)
C5D H5D 0.9500
C6D H6D 0.9500
C7D C8D 1.555(7)
C7D H7D 1.0000
C8D C9D 1.538(7)
C8D H8D 1.0000
C9D C10D 1.388(7)
C9D C14D 1.389(7)
C10D C11D 1.394(7)
C10D H10D 0.9500
C11D C12D 1.378(7)
C11D H11D 0.9500
C12D C13D 1.388(7)
C12D C17D 1.512(7)
C13D C14D 1.378(7)
C13D H13D 0.9500
C14D H14D 0.9500
C15D O4D 1.429(7)
C15D H15J 0.9800
C15D H15K 0.9800
C15D H15L 0.9800
C16D O3D 1.436(6)
C16D H16J 0.9800
C16D H16K 0.9800
C16D H16L 0.9800
C17D H17J 0.9800
C17D H17K 0.9800
C17D H17L 0.9800

loop_
_geom_torsion_atom_site_label_1
_geom_torsion_atom_site_label_2
_geom_torsion_atom_site_label_3
_geom_torsion_atom_site_label_4
_geom_torsion
C6A C1A C2A C3A 1.6(8)
C7A C1A C2A C3A -175.2(5)
C1A C2A C3A O3A 178.2(5)
C1A C2A C3A C4A -0.7(8)
O3A C3A C4A O4A 0.9(7)
C2A C3A C4A O4A 180.0(5)
O3A C3A C4A C5A -179.3(5)
C2A C3A C4A C5A -0.3(8)
O4A C4A C5A C6A -179.9(5)
C3A C4A C5A C6A 0.4(8)
C2A C1A C6A C5A -1.5(8)
C7A C1A C6A C5A 175.5(5)
C2A C1A C6A C1B -174.3(5)
C7A C1A C6A C1B 2.6(8)
C4A C5A C6A C1A 0.5(8)
C4A C5A C6A C1B 173.3(5)
C6A C1A C7A C8A 13.7(8)
C2A C1A C7A C8A -169.4(5)
C1A C7A C8A C9A -179.7(5)
C1A C7A C8A C8B 2.9(8)
C7A C8A C9A C10A -152.1(5)
C8B C8A C9A C10A 25.3(7)
C7A C8A C9A C14A 28.2(8)
C8B C8A C9A C14A -154.5(5)
C14A C9A C10A C11A -4.1(8)
C8A C9A C10A C11A 176.1(5)
C9A C10A C11A C12A 2.6(8)
C10A C11A C12A C13A -0.2(8)
C10A C11A C12A C17A -177.5(5)
C11A C12A C13A C14A -0.6(8)
C17A C12A C13A C14A 176.7(5)
C12A C13A C14A C9A -1.1(8)
C10A C9A C14A C13A 3.4(8)
C8A C9A C14A C13A -176.8(5)
C1A C6A C1B C2B 92.8(6)
C5A C6A C1B C2B -80.0(6)
C1A C6A C1B C8B -31.6(7)
C5A C6A C1B C8B 155.5(5)
C6A C1B C2B C7B 153.5(5)
C8B C1B C2B C7B -81.5(6)
C6A C1B C2B C3B -25.5(8)
C8B C1B C2B C3B 99.5(6)
C7B C2B C3B C4B -0.2(8)
C1B C2B C3B C4B 178.9(5)
C2B C3B C4B O3B -175.3(5)
C2B C3B C4B C5B 0.8(8)
O3B C4B C5B O4B 1.8(8)
C3B C4B C5B O4B -174.6(5)
O3B C4B C5B C6B 175.2(5)
C3B C4B C5B C6B -1.1(8)
O4B C5B C6B C7B 174.6(5)
C4B C5B C6B C7B 0.9(9)
C5B C6B C7B C2B -0.3(9)
C3B C2B C7B C6B -0.1(8)
C1B C2B C7B C6B -179.2(5)
C7A C8A C8B C9B 93.9(6)
C9A C8A C8B C9B -83.5(6)
C7A C8A C8B C1B -32.6(7)
C9A C8A C8B C1B 150.0(5)
C6A C1B C8B C8A 45.1(6)
C2B C1B C8B C8A -80.4(5)
C6A C1B C8B C9B -81.5(6)
C2B C1B C8B C9B 153.0(4)
C8A C8B C9B C10B -14.9(7)
C1B C8B C9B C10B 111.6(6)
C8A C8B C9B C14B 161.5(5)
C1B C8B C9B C14B -72.0(6)
C14B C9B C10B C11B -1.2(8)
C8B C9B C10B C11B 175.3(5)
C9B C10B C11B C12B -0.6(8)
C10B C11B C12B C13B 2.2(8)
C10B C11B C12B C17B -176.5(5)
C11B C12B C13B C14B -2.0(8)
C17B C12B C13B C14B 176.6(5)
C12B C13B C14B C9B 0.2(9)
C10B C9B C14B C13B 1.4(8)
C8B C9B C14B C13B -175.3(5)
C6C C1C C2C C3C 2.9(8)
C7C C1C C2C C3C -174.9(5)
C1C C2C C3C O3C 176.3(5)
C1C C2C C3C C4C -1.6(8)
O3C C3C C4C O4C 0.0(7)
C2C C3C C4C O4C 178.2(5)
O3C C3C C4C C5C -179.1(5)
C2C C3C C4C C5C -1.0(8)
O4C C4C C5C C6C -176.7(5)
C3C C4C C5C C6C 2.3(8)
C2C C1C C6C C5C -1.6(8)
C7C C1C C6C C5C 176.3(5)
C2C C1C C6C C7D -171.8(5)
C7C C1C C6C C7D 6.1(7)
C4C C5C C6C C1C -1.0(8)
C4C C5C C6C C7D 169.0(5)
C6C C1C C7C C8C 11.7(8)
C2C C1C C7C C8C -170.5(5)
C1C C7C C8C C9C 179.3(5)
C1C C7C C8C C8D 4.0(8)
C7C C8C C9C C14C 23.3(8)
C8D C8C C9C C14C -161.6(5)
C7C C8C C9C C10C -155.6(5)
C8D C8C C9C C10C 19.6(8)
C14C C9C C10C C11C -1.1(8)
C8C C9C C10C C11C 177.9(5)
C9C C10C C11C C12C 0.2(9)
C10C C11C C12C C13C 1.5(8)
C10C C11C C12C C17C -177.8(5)
C11C C12C C13C C14C -2.2(8)
C17C C12C C13C C14C 177.0(5)
C12C C13C C14C C9C 1.4(9)
C10C C9C C14C C13C 0.3(8)
C8C C9C C14C C13C -178.6(5)
C6D C1D C2D C3D -0.5(8)
C7D C1D C2D C3D 177.1(5)
C1D C2D C3D O3D -176.5(5)
C1D C2D C3D C4D -0.4(9)
O3D C3D C4D O4D -1.4(7)
C2D C3D C4D O4D -177.9(5)
O3D C3D C4D C5D 177.6(5)
C2D C3D C4D C5D 1.1(8)
O4D C4D C5D C6D 177.9(5)
C3D C4D C5D C6D -0.9(9)
C2D C1D C6D C5D 0.6(9)
C7D C1D C6D C5D -176.9(5)
C4D C5D C6D C1D 0.1(9)
C1C C6C C7D C1D 87.5(6)
C5C C6C C7D C1D -82.5(6)
C1C C6C C7D C8D -35.5(7)
C5C C6C C7D C8D 154.5(5)
C6D C1D C7D C6C 168.2(5)
C2D C1D C7D C6C -9.3(8)
C6D C1D C7D C8D -68.3(7)
C2D C1D C7D C8D 114.2(6)
C7C C8C C8D C9D 92.9(6)
C9C C8C C8D C9D -82.6(6)
C7C C8C C8D C7D -34.3(7)
C9C C8C C8D C7D 150.3(5)
C6C C7D C8D C8C 48.8(6)
C1D C7D C8D C8C -75.0(6)
C6C C7D C8D C9D -78.1(6)
C1D C7D C8D C9D 158.1(4)
C8C C8D C9D C10D -34.4(7)
C7D C8D C9D C10D 92.7(7)
C8C C8D C9D C14D 141.0(5)
C7D C8D C9D C14D -91.8(6)
C14D C9D C10D C11D -0.9(9)
C8D C9D C10D C11D 174.7(5)
C9D C10D C11D C12D -2.5(9)
C10D C11D C12D C13D 5.2(9)
C10D C11D C12D C17D -173.5(5)
C11D C12D C13D C14D -4.8(9)
C17D C12D C13D C14D 173.9(5)
C12D C13D C14D C9D 1.5(9)
C10D C9D C14D C13D 1.4(9)
C8D C9D C14D C13D -174.3(5)
C2A C3A O3A C15A 16.6(8)
C4A C3A O3A C15A -164.5(5)
C5A C4A O4A C16A 2.1(8)
C3A C4A O4A C16A -178.2(5)
C3B C4B O3B C15B 0.0(8)
C5B C4B O3B C15B -176.2(5)
C6B C5B O4B C16B 110.0(6)
C4B C5B O4B C16B -76.5(7)
C2C C3C O3C C15C 14.3(8)
C4C C3C O3C C15C -167.7(5)
C5C C4C O4C C16C -4.6(7)
C3C C4C O4C C16C 176.3(5)
C2D C3D O3D C16D -3.9(8)
C4D C3D O3D C16D 179.8(5)
C5D C4D O4D C15D 19.2(9)
C3D C4D O4D C15D -161.9(5)
